data_7103767
loop_
_publ_author_name
'Mitzel, Frieder'
'Boudon, Corinne'
'Gisselbrecht, Jean-Paul'
'Seiler, Paul'
'Gross, Maurice'
'Diederich, Fran\,cois'

_publ_section_title
;
 Donor-substituted peralkynylated "radiaannulenes": novel all-carbon
 macrocycles with an intense intramolecular charge-transfer
;
_journal_coden_ASTM CHCOFS
_journal_issue 14
_journal_name_full
;
 Chemical Communications (Cambridge, United Kingdom)
;
_journal_page_first 1634
_journal_page_last 1635
_journal_paper_doi 10.1039/b304130a
_journal_year 2003
_chemical_formula_moiety 'C70 H40 N2'
_chemical_formula_sum 'C70 H40 N2'
_chemical_formula_weight 909.04
_space_group_IT_number 2
_symmetry_cell_setting triclinic
_symmetry_space_group_name_Hall '-P 1'
_symmetry_space_group_name_H-M 'P -1'
_atom_sites_solution_hydrogens geom
_atom_sites_solution_primary direct
_atom_sites_solution_secondary difmap
_audit_creation_method SHELXL-97
_cell_angle_alpha 66.12(1)
_cell_angle_beta 68.03(1)
_cell_angle_gamma 83.06(1)
_cell_formula_units_Z 2
_cell_length_a 13.6643(5)
_cell_length_b 14.0449(6)
_cell_length_c 15.9105(8)
_cell_measurement_reflns_used 10833
_cell_measurement_temperature 183(2)
_cell_measurement_theta_max 27.49
_cell_measurement_theta_min 2.65
_cell_volume 2587.6(2)
_computing_cell_refinement 'HKL Scalepack (Otwinowski & Minor 1997)'
_computing_data_collection 'Kappa CCD'
_computing_data_reduction 'Denzo + Scalepak (Otwinowski & Minor, 1997)'
_computing_molecular_graphics 'ORTEP (Johnson,1976)'
_computing_publication_material SHELXL97
_computing_structure_refinement 'SHELXL97 (Sheldrick, 1997)'
_computing_structure_solution 'SIR92 (Altomare et al.,1994)'
_diffrn_ambient_temperature 183(2)
_diffrn_measured_fraction_theta_full 0.984
_diffrn_measured_fraction_theta_max 0.984
_diffrn_measurement_device_type 'Kappa CCD'
_diffrn_measurement_method CCD
_diffrn_radiation_monochromator graphite
_diffrn_radiation_source 'fine-focus sealed tube'
_diffrn_radiation_type MoK\a
_diffrn_radiation_wavelength 0.71070
_diffrn_reflns_av_R_equivalents 0.0514
_diffrn_reflns_av_sigmaI/netI 0.0822
_diffrn_reflns_limit_h_max 17
_diffrn_reflns_limit_h_min -17
_diffrn_reflns_limit_k_max 18
_diffrn_reflns_limit_k_min -16
_diffrn_reflns_limit_l_max 20
_diffrn_reflns_limit_l_min -20
_diffrn_reflns_number 19969
_diffrn_reflns_theta_full 27.49
_diffrn_reflns_theta_max 27.49
_diffrn_reflns_theta_min 2.65
_exptl_absorpt_coefficient_mu 0.067
_exptl_absorpt_correction_T_max 0.9933
_exptl_absorpt_correction_T_min 0.9801
_exptl_absorpt_correction_type 'no correction'
_exptl_crystal_colour BLACK
_exptl_crystal_density_diffrn 1.167
_exptl_crystal_density_method 'not measured'
_exptl_crystal_description 'Cut fragment'
_exptl_crystal_F_000 948
_exptl_crystal_size_max 0.30
_exptl_crystal_size_mid 0.07
_exptl_crystal_size_min 0.05
_refine_diff_density_max 0.277
_refine_diff_density_min -0.202
_refine_diff_density_rms 0.035
_refine_ls_extinction_coef 0.019(2)
_refine_ls_extinction_expression Fc^*^=kFc[1+0.001xFc^2^\l^3^/sin(2\q)]^-1/4^
_refine_ls_extinction_method SHELXL97
_refine_ls_goodness_of_fit_ref 1.022
_refine_ls_hydrogen_treatment 'H-atoms riding'
_refine_ls_matrix_type full
_refine_ls_number_parameters 690
_refine_ls_number_reflns 11698
_refine_ls_number_restraints 0
_refine_ls_restrained_S_all 1.022
_refine_ls_R_factor_all 0.1080
_refine_ls_R_factor_gt 0.0605
_refine_ls_shift/su_max 0.005
_refine_ls_shift/su_mean 0.000
_refine_ls_structure_factor_coef Fsqd
_refine_ls_weighting_details 'w=1/[\s^2^(Fo^2^)+(0.0591P)^2^+0.3731P] where P=(Fo^2^+2Fc^2^)/3'
_refine_ls_weighting_scheme calc
_refine_ls_wR_factor_gt 0.1295
_refine_ls_wR_factor_ref 0.1509
_reflns_number_gt 7437
_reflns_number_total 11698
_reflns_threshold_expression >2sigma(I)
_cod_data_source_file b304130a.txt
_cod_data_source_block mitz1
_cod_depositor_comments
;
The following automatic conversions were performed:
'_symmetry_cell_setting' value 'Triclinic' changed to 'triclinic'
according to '/home/saulius/struct/CIF-dictionaries/cif_core.dic'
dictionary named 'cif_core.dic' version 2.4.1 from 2010-06-29.

Automatic conversion script
Id: cif_fix_enum 1527 2010-12-29 10:47:43Z saulius 
;
_cod_original_sg_symbol_H-M P-1
_cod_database_code 7103767

loop_
_symmetry_equiv_pos_as_xyz
'x, y, z'
'-x, -y, -z'

loop_
_atom_site_label
_atom_site_type_symbol
_atom_site_fract_x
_atom_site_fract_y
_atom_site_fract_z
_atom_site_U_iso_or_equiv
_atom_site_adp_type
_atom_site_occupancy
_atom_site_calc_flag
_atom_site_refinement_flags
_atom_site_disorder_assembly
_atom_site_disorder_group
C1 C 0.34890(14) 0.42497(13) 0.52040(13) 0.0371(4) Uani 1 d . . .
C2 C 0.34116(14) 0.31502(14) 0.57506(13) 0.0389(4) Uani 1 d . . .
C3 C 0.33670(14) 0.22210(14) 0.61991(13) 0.0377(4) Uani 1 d . . .
C4 C 0.34195(13) 0.11710(13) 0.66660(13) 0.0354(4) Uani 1 d . . .
C5 C 0.35307(13) 0.02459(13) 0.70437(13) 0.0346(4) Uani 1 d . . .
C6 C 0.39584(13) -0.07635(12) 0.72670(12) 0.0319(4) Uani 1 d . . .
C7 C 0.49650(14) -0.07635(13) 0.65465(13) 0.0356(4) Uani 1 d . . .
C8 C 0.57766(14) -0.05223(13) 0.58415(13) 0.0368(4) Uani 1 d . . .
C9 C 0.66388(13) -0.00637(14) 0.50295(13) 0.0370(4) Uani 1 d . . .
C10 C 0.73337(13) 0.04835(13) 0.43070(13) 0.0355(4) Uani 1 d . . .
C11 C 0.79630(13) 0.13540(13) 0.35064(12) 0.0336(4) Uani 1 d . . .
C12 C 0.74348(14) 0.23025(14) 0.34568(13) 0.0361(4) Uani 1 d . . .
C13 C 0.67844(14) 0.29281(14) 0.36242(13) 0.0387(4) Uani 1 d . . .
C14 C 0.60057(15) 0.35879(14) 0.38551(13) 0.0396(4) Uani 1 d . . .
C15 C 0.52679(15) 0.40970(13) 0.41166(13) 0.0390(4) Uani 1 d . . .
C16 C 0.43985(14) 0.47074(13) 0.44045(13) 0.0372(4) Uani 1 d . . .
C17 C 0.26186(15) 0.48541(14) 0.54935(14) 0.0403(4) Uani 1 d . . .
C18 C 0.18938(15) 0.53881(14) 0.57199(14) 0.0403(4) Uani 1 d . . .
C19 C 0.10549(14) 0.60586(14) 0.59297(14) 0.0379(4) Uani 1 d . . .
C20 C 0.00545(15) 0.56809(15) 0.66299(14) 0.0436(5) Uani 1 d . . .
H20A H -0.0067 0.4952 0.7000 0.049(6) Uiso 1 calc R . .
C21 C -0.07585(15) 0.63369(15) 0.67973(15) 0.0466(5) Uani 1 d . . .
H21A H -0.1429 0.6054 0.7280 0.057(6) Uiso 1 calc R . .
C22 C -0.06142(15) 0.74210(15) 0.62652(14) 0.0413(4) Uani 1 d . . .
C23 C 0.03938(15) 0.78022(14) 0.55736(14) 0.0403(4) Uani 1 d . . .
H23A H 0.0521 0.8532 0.5211 0.051(6) Uiso 1 calc R . .
C24 C 0.12003(14) 0.71378(14) 0.54120(14) 0.0388(4) Uani 1 d . . .
H24A H 0.1875 0.7419 0.4936 0.050(6) Uiso 1 calc R . .
N25 N -0.14268(14) 0.80833(14) 0.64154(14) 0.0568(5) Uani 1 d . . .
C26 C -0.2443(2) 0.7682(3) 0.7143(3) 0.1073(13) Uani 1 d . . .
H26A H -0.2925 0.8257 0.7150 0.111(10) Uiso 1 calc R . .
H26B H -0.2380 0.7325 0.7791 0.161(18) Uiso 1 calc R . .
H26C H -0.2719 0.7189 0.6985 0.19(2) Uiso 1 calc R . .
C27 C -0.12363(19) 0.91928(17) 0.5960(2) 0.0609(6) Uani 1 d . . .
H27A H -0.1902 0.9539 0.6148 0.072(7) Uiso 1 calc R . .
H27B H -0.0943 0.9414 0.5243 0.094(10) Uiso 1 calc R . .
H27C H -0.0734 0.9383 0.6178 0.095(9) Uiso 1 calc R . .
C28 C 0.45017(15) 0.57964(14) 0.38288(14) 0.0402(4) Uani 1 d . . .
C29 C 0.46336(15) 0.67072(14) 0.33060(15) 0.0427(4) Uani 1 d . . .
C30 C 0.47961(15) 0.77794(13) 0.26432(14) 0.0389(4) Uani 1 d . . .
C31 C 0.41132(15) 0.85436(14) 0.28397(15) 0.0433(5) Uani 1 d . . .
H31A H 0.3530 0.8359 0.3445 0.050(6) Uiso 1 calc R . .
C32 C 0.42663(16) 0.95665(14) 0.21722(15) 0.0442(5) Uani 1 d . . .
H32A H 0.3784 1.0071 0.2325 0.051(6) Uiso 1 calc R . .
C33 C 0.51206(15) 0.98737(14) 0.12728(14) 0.0397(4) Uani 1 d . . .
C34 C 0.58200(15) 0.91026(15) 0.10925(14) 0.0428(4) Uani 1 d . . .
H34A H 0.6417 0.9287 0.0498 0.048(6) Uiso 1 calc R . .
C35 C 0.56593(15) 0.80872(14) 0.17566(15) 0.0430(5) Uani 1 d . . .
H35A H 0.6145 0.7582 0.1611 0.055(6) Uiso 1 calc R . .
N36 N 0.52628(14) 1.08829(12) 0.05935(12) 0.0518(4) Uani 1 d . . .
C37 C 0.4481(2) 1.16411(16) 0.07449(18) 0.0612(6) Uani 1 d . . .
H37A H 0.4712 1.2315 0.0191 0.102(10) Uiso 1 calc R . .
H37B H 0.4392 1.1711 0.1357 0.094(9) Uiso 1 calc R . .
H37C H 0.3807 1.1413 0.0789 0.086(9) Uiso 1 calc R . .
C38 C 0.62049(19) 1.12155(17) -0.02816(16) 0.0579(6) Uani 1 d . . .
H38A H 0.6168 1.1956 -0.0676 0.091(9) Uiso 1 calc R . .
H38B H 0.6258 1.0807 -0.0670 0.086(9) Uiso 1 calc R . .
H38C H 0.6827 1.1109 -0.0092 0.098(10) Uiso 1 calc R . .
C39 C 0.89568(13) 0.12653(13) 0.28874(12) 0.0332(4) Uani 1 d . . .
C40 C 0.95993(13) 0.21480(14) 0.21253(13) 0.0361(4) Uani 1 d . . .
C41 C 1.01968(14) 0.28458(14) 0.14789(13) 0.0393(4) Uani 1 d . . .
C42 C 1.08774(15) 0.36834(15) 0.06674(14) 0.0423(4) Uani 1 d . . .
C43 C 1.07742(17) 0.46881(15) 0.06357(16) 0.0485(5) Uani 1 d . . .
H43A H 1.0280 0.4826 0.1176 0.051(6) Uiso 1 calc R . .
C44 C 1.14001(19) 0.54960(17) -0.01939(19) 0.0617(7) Uani 1 d . . .
H44A H 1.1326 0.6188 -0.0220 0.074(8) Uiso 1 calc R . .
C45 C 1.2120(2) 0.5304(2) -0.0971(2) 0.0786(9) Uani 1 d . . .
H45A H 1.2551 0.5858 -0.1530 0.089(8) Uiso 1 calc R . .
C46 C 1.2218(2) 0.4316(3) -0.0942(2) 0.0906(10) Uani 1 d . . .
H46A H 1.2709 0.4187 -0.1490 0.115(11) Uiso 1 calc R . .
C47 C 1.1613(2) 0.3500(2) -0.01273(18) 0.0708(7) Uani 1 d . . .
H47A H 1.1699 0.2812 -0.0110 0.092(9) Uiso 1 calc R . .
C48 C 0.93805(13) 0.02606(14) 0.30059(13) 0.0357(4) Uani 1 d . . .
C49 C 0.97549(14) -0.05785(14) 0.31020(13) 0.0387(4) Uani 1 d . . .
C50 C 1.02095(15) -0.15796(14) 0.32326(14) 0.0389(4) Uani 1 d . . .
C51 C 0.95851(16) -0.24898(15) 0.38441(15) 0.0460(5) Uani 1 d . . .
H51A H 0.8849 -0.2451 0.4168 0.056(6) Uiso 1 calc R . .
C52 C 1.00409(19) -0.34505(16) 0.39788(17) 0.0527(5) Uani 1 d . . .
H52A H 0.9614 -0.4070 0.4391 0.080(8) Uiso 1 calc R . .
C53 C 1.11057(19) -0.35133(17) 0.35202(17) 0.0568(6) Uani 1 d . . .
H53A H 1.1413 -0.4175 0.3619 0.070(7) Uiso 1 calc R . .
C54 C 1.17299(18) -0.26175(17) 0.29167(18) 0.0571(6) Uani 1 d . . .
H54A H 1.2467 -0.2664 0.2603 0.062(7) Uiso 1 calc R . .
C55 C 1.12890(16) -0.16563(16) 0.27674(16) 0.0486(5) Uani 1 d . . .
H55A H 1.1722 -0.1042 0.2345 0.054(6) Uiso 1 calc R . .
C56 C 0.34991(13) -0.16442(12) 0.80889(12) 0.0322(4) Uani 1 d . . .
C57 C 0.40726(13) -0.25787(13) 0.82491(13) 0.0353(4) Uani 1 d . . .
C58 C 0.46181(14) -0.33229(14) 0.83532(13) 0.0390(4) Uani 1 d . . .
C59 C 0.53183(14) -0.41780(13) 0.84693(13) 0.0377(4) Uani 1 d . . .
C60 C 0.59413(16) -0.43249(16) 0.90272(16) 0.0486(5) Uani 1 d . . .
H60A H 0.5886 -0.3873 0.9353 0.075(8) Uiso 1 calc R . .
C61 C 0.66397(16) -0.51226(16) 0.91108(16) 0.0511(5) Uani 1 d . . .
H61A H 0.7064 -0.5213 0.9492 0.097(9) Uiso 1 calc R . .
C62 C 0.67287(18) -0.57802(17) 0.86565(18) 0.0579(6) Uani 1 d . . .
H62A H 0.7234 -0.6309 0.8694 0.068(7) Uiso 1 calc R . .
C63 C 0.6081(2) -0.5677(2) 0.8141(2) 0.0823(8) Uani 1 d . . .
H63A H 0.6117 -0.6156 0.7848 0.115(11) Uiso 1 calc R . .
C64 C 0.5381(2) -0.48791(19) 0.80457(19) 0.0643(6) Uani 1 d . . .
H64A H 0.4938 -0.4812 0.7686 0.090(9) Uiso 1 calc R . .
C65 C 0.24760(14) -0.16386(13) 0.87819(13) 0.0358(4) Uani 1 d . . .
C66 C 0.16064(14) -0.16668(14) 0.93620(14) 0.0394(4) Uani 1 d . . .
C67 C 0.05477(14) -0.16817(16) 1.00321(14) 0.0433(5) Uani 1 d . . .
C68 C -0.01612(16) -0.09666(17) 0.97014(18) 0.0523(5) Uani 1 d . . .
H68A H 0.0052 -0.0480 0.9037 0.067(7) Uiso 1 calc R . .
C69 C -0.11785(18) -0.0971(2) 1.0347(2) 0.0715(7) Uani 1 d . . .
H69A H -0.1663 -0.0481 1.0126 0.099(10) Uiso 1 calc R . .
C70 C -0.14922(19) -0.1683(3) 1.1311(2) 0.0827(9) Uani 1 d . . .
H70A H -0.2191 -0.1681 1.1751 0.095(9) Uiso 1 calc R . .
C71 C -0.0801(2) -0.2395(3) 1.16359(19) 0.0879(10) Uani 1 d . . .
H71A H -0.1025 -0.2890 1.2298 0.091(9) Uiso 1 calc R . .
C72 C 0.02243(18) -0.2397(2) 1.10031(16) 0.0675(7) Uani 1 d . . .
H72A H 0.0704 -0.2886 1.1232 0.082(9) Uiso 1 calc R . .

loop_
_atom_site_aniso_label
_atom_site_aniso_U_11
_atom_site_aniso_U_22
_atom_site_aniso_U_33
_atom_site_aniso_U_23
_atom_site_aniso_U_13
_atom_site_aniso_U_12
C1 0.0407(10) 0.0294(9) 0.0416(10) -0.0144(8) -0.0167(8) 0.0083(7)
C2 0.0376(9) 0.0354(10) 0.0411(10) -0.0163(8) -0.0117(8) 0.0076(8)
C3 0.0359(9) 0.0341(9) 0.0397(10) -0.0150(8) -0.0113(8) 0.0071(7)
C4 0.0327(9) 0.0356(9) 0.0350(9) -0.0152(8) -0.0080(7) 0.0032(7)
C5 0.0323(9) 0.0339(9) 0.0336(9) -0.0128(7) -0.0074(7) -0.0007(7)
C6 0.0292(8) 0.0285(8) 0.0347(9) -0.0119(7) -0.0088(7) 0.0016(7)
C7 0.0352(9) 0.0286(8) 0.0364(9) -0.0099(7) -0.0090(8) 0.0013(7)
C8 0.0341(9) 0.0328(9) 0.0366(9) -0.0107(8) -0.0088(8) 0.0026(7)
C9 0.0313(9) 0.0397(9) 0.0356(9) -0.0145(8) -0.0086(8) 0.0044(8)
C10 0.0317(9) 0.0374(9) 0.0342(9) -0.0144(8) -0.0087(7) 0.0040(7)
C11 0.0310(8) 0.0357(9) 0.0312(9) -0.0125(7) -0.0090(7) 0.0016(7)
C12 0.0326(9) 0.0384(9) 0.0323(9) -0.0119(8) -0.0081(7) 0.0004(8)
C13 0.0379(10) 0.0385(10) 0.0353(9) -0.0127(8) -0.0108(8) 0.0029(8)
C14 0.0409(10) 0.0354(9) 0.0371(10) -0.0121(8) -0.0117(8) 0.0045(8)
C15 0.0445(10) 0.0328(9) 0.0379(10) -0.0118(8) -0.0159(8) 0.0051(8)
C16 0.0427(10) 0.0302(9) 0.0401(10) -0.0146(8) -0.0174(8) 0.0081(8)
C17 0.0419(10) 0.0320(9) 0.0441(10) -0.0145(8) -0.0137(8) 0.0041(8)
C18 0.0421(10) 0.0363(9) 0.0423(10) -0.0163(8) -0.0147(8) 0.0046(8)
C19 0.0363(9) 0.0359(9) 0.0442(10) -0.0198(8) -0.0147(8) 0.0079(8)
C20 0.0458(11) 0.0352(10) 0.0438(11) -0.0145(8) -0.0110(9) 0.0031(8)
C21 0.0381(10) 0.0460(11) 0.0444(11) -0.0149(9) -0.0058(9) 0.0017(9)
C22 0.0380(10) 0.0443(10) 0.0417(10) -0.0207(9) -0.0128(8) 0.0108(8)
C23 0.0427(10) 0.0343(9) 0.0445(10) -0.0157(8) -0.0174(8) 0.0055(8)
C24 0.0340(9) 0.0370(9) 0.0440(10) -0.0169(8) -0.0113(8) 0.0012(8)
N25 0.0443(9) 0.0513(10) 0.0606(11) -0.0208(9) -0.0094(8) 0.0162(8)
C26 0.0529(15) 0.080(2) 0.117(3) -0.012(2) 0.0109(16) 0.0247(15)
C27 0.0585(14) 0.0525(13) 0.0825(18) -0.0342(12) -0.0346(13) 0.0229(11)
C28 0.0410(10) 0.0359(10) 0.0444(10) -0.0176(8) -0.0159(8) 0.0074(8)
C29 0.0479(11) 0.0360(10) 0.0466(11) -0.0159(9) -0.0202(9) 0.0034(8)
C30 0.0414(10) 0.0328(9) 0.0444(10) -0.0143(8) -0.0184(8) 0.0021(8)
C31 0.0460(11) 0.0349(9) 0.0428(11) -0.0140(8) -0.0101(9) 0.0000(8)
C32 0.0486(11) 0.0341(9) 0.0497(11) -0.0196(8) -0.0164(9) 0.0097(8)
C33 0.0459(10) 0.0339(9) 0.0411(10) -0.0129(8) -0.0185(9) -0.0018(8)
C34 0.0387(10) 0.0436(10) 0.0426(11) -0.0154(9) -0.0121(9) 0.0001(8)
C35 0.0432(10) 0.0344(9) 0.0507(11) -0.0165(9) -0.0172(9) 0.0049(8)
N36 0.0647(11) 0.0354(8) 0.0459(10) -0.0098(7) -0.0170(9) 0.0035(8)
C37 0.0888(18) 0.0325(10) 0.0612(15) -0.0163(10) -0.0298(13) 0.0087(11)
C38 0.0651(14) 0.0480(12) 0.0506(13) -0.0053(11) -0.0201(11) -0.0156(11)
C39 0.0309(9) 0.0344(9) 0.0317(9) -0.0122(7) -0.0086(7) -0.0003(7)
C40 0.0318(9) 0.0375(9) 0.0371(9) -0.0169(8) -0.0085(8) 0.0036(8)
C41 0.0353(9) 0.0399(10) 0.0387(10) -0.0144(8) -0.0095(8) -0.0007(8)
C42 0.0394(10) 0.0411(10) 0.0394(10) -0.0075(8) -0.0126(8) -0.0092(8)
C43 0.0483(11) 0.0426(11) 0.0561(12) -0.0122(10) -0.0263(10) -0.0043(9)
C44 0.0686(15) 0.0410(12) 0.0731(16) 0.0031(11) -0.0451(13) -0.0170(11)
C45 0.0811(18) 0.0798(19) 0.0522(15) 0.0094(14) -0.0241(14) -0.0441(15)
C46 0.0856(19) 0.094(2) 0.0572(16) -0.0222(15) 0.0155(15) -0.0394(17)
C47 0.0682(15) 0.0636(15) 0.0562(14) -0.0229(12) 0.0096(12) -0.0201(12)
C48 0.0294(8) 0.0372(10) 0.0340(9) -0.0132(8) -0.0048(7) 0.0003(7)
C49 0.0361(9) 0.0396(10) 0.0372(10) -0.0160(8) -0.0091(8) 0.0028(8)
C50 0.0416(10) 0.0379(10) 0.0404(10) -0.0183(8) -0.0164(8) 0.0071(8)
C51 0.0449(11) 0.0445(11) 0.0504(11) -0.0198(9) -0.0175(9) 0.0009(9)
C52 0.0661(14) 0.0372(11) 0.0593(13) -0.0173(10) -0.0281(11) -0.0004(10)
C53 0.0708(15) 0.0431(12) 0.0691(15) -0.0294(11) -0.0350(13) 0.0184(11)
C54 0.0503(12) 0.0546(13) 0.0693(15) -0.0333(11) -0.0187(11) 0.0157(10)
C55 0.0439(11) 0.0425(11) 0.0519(12) -0.0195(9) -0.0088(9) 0.0036(9)
C56 0.0300(8) 0.0284(8) 0.0337(9) -0.0107(7) -0.0077(7) -0.0003(7)
C57 0.0324(9) 0.0296(9) 0.0353(9) -0.0092(7) -0.0054(7) -0.0034(7)
C58 0.0380(10) 0.0334(9) 0.0376(10) -0.0097(8) -0.0091(8) -0.0007(8)
C59 0.0364(9) 0.0313(9) 0.0383(10) -0.0091(8) -0.0111(8) 0.0024(7)
C60 0.0458(11) 0.0458(11) 0.0594(13) -0.0230(10) -0.0228(10) 0.0053(9)
C61 0.0437(11) 0.0533(12) 0.0544(12) -0.0147(10) -0.0240(10) 0.0064(9)
C62 0.0563(13) 0.0481(12) 0.0756(16) -0.0256(11) -0.0348(12) 0.0218(10)
C63 0.101(2) 0.0791(17) 0.118(2) -0.0685(17) -0.0746(19) 0.0536(16)
C64 0.0801(16) 0.0680(15) 0.0744(16) -0.0438(13) -0.0511(14) 0.0353(13)
C65 0.0358(9) 0.0280(8) 0.0368(9) -0.0089(7) -0.0091(8) -0.0014(7)
C66 0.0351(9) 0.0385(10) 0.0404(10) -0.0153(8) -0.0085(8) -0.0011(8)
C67 0.0337(9) 0.0551(11) 0.0422(10) -0.0270(9) -0.0047(8) -0.0032(9)
C68 0.0406(11) 0.0555(12) 0.0635(14) -0.0330(11) -0.0113(10) 0.0034(9)
C69 0.0391(12) 0.0922(18) 0.104(2) -0.0690(17) -0.0161(13) 0.0087(13)
C70 0.0360(12) 0.151(3) 0.0791(19) -0.082(2) 0.0041(13) -0.0094(15)
C71 0.0473(14) 0.167(3) 0.0422(13) -0.0429(17) 0.0015(11) -0.0208(17)
C72 0.0434(12) 0.107(2) 0.0409(12) -0.0212(13) -0.0083(10) -0.0070(13)

loop_
_atom_type_symbol
_atom_type_description
_atom_type_scat_dispersion_real
_atom_type_scat_dispersion_imag
_atom_type_scat_source
C C 0.0033 0.0016 'International Tables Vol C Tables 4.2.6.8 and 6.1.1.4'
H H 0.0000 0.0000 'International Tables Vol C Tables 4.2.6.8 and 6.1.1.4'
N N 0.0061 0.0033 'International Tables Vol C Tables 4.2.6.8 and 6.1.1.4'

loop_
_geom_angle_atom_site_label_1
_geom_angle_atom_site_label_2
_geom_angle_atom_site_label_3
_geom_angle
_geom_angle_site_symmetry_1
_geom_angle_site_symmetry_3
_geom_angle_publ_flag
C16 C1 C17 121.25(15) . . ?
C16 C1 C2 120.17(16) . . ?
C17 C1 C2 118.58(16) . . ?
C3 C2 C1 178.64(19) . . ?
C2 C3 C4 174.50(19) . . ?
C5 C4 C3 175.98(19) . . ?
C4 C5 C6 163.18(18) . . ?
C56 C6 C5 125.76(15) . . ?
C56 C6 C7 122.44(15) . . ?
C5 C6 C7 111.76(14) . . ?
C8 C7 C6 164.86(18) . . ?
C7 C8 C9 169.17(19) . . ?
C10 C9 C8 170.12(19) . . ?
C9 C10 C11 163.88(19) . . ?
C39 C11 C12 125.66(15) . . ?
C39 C11 C10 123.14(16) . . ?
C12 C11 C10 111.18(15) . . ?
C13 C12 C11 162.78(17) . . ?
C12 C13 C14 176.55(18) . . ?
C15 C14 C13 174.56(19) . . ?
C14 C15 C16 178.8(2) . . ?
C1 C16 C28 122.02(16) . . ?
C1 C16 C15 120.99(15) . . ?
C28 C16 C15 116.98(16) . . ?
C18 C17 C1 178.39(19) . . ?
C17 C18 C19 176.7(2) . . ?
C20 C19 C24 117.19(16) . . ?
C20 C19 C18 122.36(16) . . ?
C24 C19 C18 120.43(16) . . ?
C21 C20 C19 121.63(17) . . ?
C20 C21 C22 121.05(17) . . ?
N25 C22 C23 121.09(17) . . ?
N25 C22 C21 121.55(17) . . ?
C23 C22 C21 117.36(17) . . ?
C24 C23 C22 121.02(17) . . ?
C23 C24 C19 121.73(17) . . ?
C22 N25 C26 120.25(19) . . ?
C22 N25 C27 120.77(17) . . ?
C26 N25 C27 118.3(2) . . ?
C29 C28 C16 176.6(2) . . ?
C28 C29 C30 177.2(2) . . ?
C31 C30 C35 117.65(16) . . ?
C31 C30 C29 122.36(17) . . ?
C35 C30 C29 119.98(17) . . ?
C32 C31 C30 121.24(18) . . ?
C31 C32 C33 121.21(18) . . ?
N36 C33 C32 121.60(17) . . ?
N36 C33 C34 121.29(17) . . ?
C32 C33 C34 117.11(16) . . ?
C35 C34 C33 121.32(18) . . ?
C34 C35 C30 121.43(18) . . ?
C33 N36 C37 120.57(18) . . ?
C33 N36 C38 121.03(17) . . ?
C37 N36 C38 118.39(17) . . ?
C11 C39 C48 119.76(15) . . ?
C11 C39 C40 122.45(16) . . ?
C48 C39 C40 117.79(15) . . ?
C41 C40 C39 175.50(19) . . ?
C40 C41 C42 176.5(2) . . ?
C43 C42 C47 119.14(19) . . ?
C43 C42 C41 121.03(19) . . ?
C47 C42 C41 119.72(19) . . ?
C42 C43 C44 119.5(2) . . ?
C45 C44 C43 120.6(2) . . ?
C46 C45 C44 119.9(2) . . ?
C45 C46 C47 120.7(3) . . ?
C46 C47 C42 120.1(3) . . ?
C49 C48 C39 178.83(19) . . ?
C48 C49 C50 178.8(2) . . ?
C55 C50 C51 119.04(17) . . ?
C55 C50 C49 120.35(17) . . ?
C51 C50 C49 120.59(17) . . ?
C52 C51 C50 119.85(19) . . ?
C53 C52 C51 120.4(2) . . ?
C52 C53 C54 120.1(2) . . ?
C55 C54 C53 120.2(2) . . ?
C54 C55 C50 120.32(19) . . ?
C6 C56 C65 121.63(15) . . ?
C6 C56 C57 118.88(15) . . ?
C65 C56 C57 119.49(14) . . ?
C58 C57 C56 175.46(18) . . ?
C57 C58 C59 176.80(19) . . ?
C64 C59 C60 118.33(18) . . ?
C64 C59 C58 121.34(18) . . ?
C60 C59 C58 120.32(18) . . ?
C61 C60 C59 120.4(2) . . ?
C62 C61 C60 120.8(2) . . ?
C61 C62 C63 119.5(2) . . ?
C62 C63 C64 120.4(2) . . ?
C63 C64 C59 120.5(2) . . ?
C66 C65 C56 177.53(19) . . ?
C65 C66 C67 178.0(2) . . ?
C72 C67 C68 119.74(19) . . ?
C72 C67 C66 120.9(2) . . ?
C68 C67 C66 119.37(18) . . ?
C69 C68 C67 119.6(2) . . ?
C70 C69 C68 120.3(3) . . ?
C71 C70 C69 120.3(2) . . ?
C70 C71 C72 120.3(3) . . ?
C71 C72 C67 119.8(3) . . ?

loop_
_geom_bond_atom_site_label_1
_geom_bond_atom_site_label_2
_geom_bond_distance
_geom_bond_site_symmetry_2
_geom_bond_publ_flag
C1 C16 1.387(3) . ?
C1 C17 1.418(3) . ?
C1 C2 1.427(2) . ?
C2 C3 1.204(2) . ?
C3 C4 1.364(2) . ?
C4 C5 1.209(2) . ?
C5 C6 1.423(2) . ?
C6 C56 1.378(2) . ?
C6 C7 1.423(2) . ?
C7 C8 1.206(2) . ?
C8 C9 1.358(2) . ?
C9 C10 1.207(2) . ?
C10 C11 1.425(2) . ?
C11 C39 1.374(2) . ?
C11 C12 1.424(2) . ?
C12 C13 1.207(2) . ?
C13 C14 1.368(3) . ?
C14 C15 1.206(3) . ?
C15 C16 1.421(3) . ?
C16 C28 1.421(2) . ?
C17 C18 1.202(3) . ?
C18 C19 1.421(3) . ?
C19 C20 1.396(3) . ?
C19 C24 1.398(2) . ?
C20 C21 1.373(3) . ?
C21 C22 1.406(3) . ?
C22 N25 1.374(2) . ?
C22 C23 1.401(3) . ?
C23 C24 1.373(3) . ?
N25 C26 1.429(3) . ?
N25 C27 1.437(3) . ?
C28 C29 1.201(2) . ?
C29 C30 1.431(3) . ?
C30 C31 1.390(3) . ?
C30 C35 1.397(3) . ?
C31 C32 1.381(3) . ?
C32 C33 1.403(3) . ?
C33 N36 1.373(2) . ?
C33 C34 1.402(3) . ?
C34 C35 1.371(3) . ?
N36 C37 1.440(3) . ?
N36 C38 1.446(3) . ?
C39 C48 1.425(2) . ?
C39 C40 1.424(2) . ?
C40 C41 1.197(2) . ?
C41 C42 1.433(2) . ?
C42 C43 1.383(3) . ?
C42 C47 1.387(3) . ?
C43 C44 1.392(3) . ?
C44 C45 1.365(4) . ?
C45 C46 1.361(4) . ?
C46 C47 1.379(3) . ?
C48 C49 1.200(2) . ?
C49 C50 1.433(3) . ?
C50 C55 1.394(3) . ?
C50 C51 1.394(3) . ?
C51 C52 1.385(3) . ?
C52 C53 1.373(3) . ?
C53 C54 1.379(3) . ?
C54 C55 1.376(3) . ?
C56 C65 1.422(2) . ?
C56 C57 1.426(2) . ?
C57 C58 1.200(2) . ?
C58 C59 1.438(3) . ?
C59 C64 1.380(3) . ?
C59 C60 1.389(3) . ?
C60 C61 1.378(3) . ?
C61 C62 1.356(3) . ?
C62 C63 1.376(3) . ?
C63 C64 1.381(3) . ?
C65 C66 1.194(2) . ?
C66 C67 1.437(3) . ?
C67 C72 1.390(3) . ?
C67 C68 1.394(3) . ?
C68 C69 1.385(3) . ?
C69 C70 1.381(4) . ?
C70 C71 1.371(4) . ?
C71 C72 1.386(3) . ?

loop_
_geom_torsion_atom_site_label_1
_geom_torsion_atom_site_label_2
_geom_torsion_atom_site_label_3
_geom_torsion_atom_site_label_4
_geom_torsion
_geom_torsion_site_symmetry_1
_geom_torsion_site_symmetry_2
_geom_torsion_site_symmetry_3
_geom_torsion_site_symmetry_4
_geom_torsion_publ_flag
C16 C1 C2 C3 0(9) . . . . ?
C17 C1 C2 C3 -180(100) . . . . ?
C1 C2 C3 C4 17(10) . . . . ?
C2 C3 C4 C5 -9(5) . . . . ?
C3 C4 C5 C6 -6(3) . . . . ?
C4 C5 C6 C56 171.4(6) . . . . ?
C4 C5 C6 C7 -6.4(7) . . . . ?
C56 C6 C7 C8 -177.2(7) . . . . ?
C5 C6 C7 C8 0.7(8) . . . . ?
C6 C7 C8 C9 13.0(17) . . . . ?
C7 C8 C9 C10 -5(2) . . . . ?
C8 C9 C10 C11 -0.5(18) . . . . ?
C9 C10 C11 C39 174.8(6) . . . . ?
C9 C10 C11 C12 -4.1(8) . . . . ?
C39 C11 C12 C13 -179.8(6) . . . . ?
C10 C11 C12 C13 -1.1(7) . . . . ?
C11 C12 C13 C14 -7(4) . . . . ?
C12 C13 C14 C15 2(5) . . . . ?
C13 C14 C15 C16 -124(9) . . . . ?
C17 C1 C16 C28 -0.8(3) . . . . ?
C2 C1 C16 C28 178.81(18) . . . . ?
C17 C1 C16 C15 -179.87(18) . . . . ?
C2 C1 C16 C15 -0.2(3) . . . . ?
C14 C15 C16 C1 130(9) . . . . ?
C14 C15 C16 C28 -49(9) . . . . ?
C16 C1 C17 C18 1(8) . . . . ?
C2 C1 C17 C18 -178(100) . . . . ?
C1 C17 C18 C19 29(10) . . . . ?
C17 C18 C19 C20 142(4) . . . . ?
C17 C18 C19 C24 -36(4) . . . . ?
C24 C19 C20 C21 0.8(3) . . . . ?
C18 C19 C20 C21 -177.5(2) . . . . ?
C19 C20 C21 C22 0.1(3) . . . . ?
C20 C21 C22 N25 178.9(2) . . . . ?
C20 C21 C22 C23 -1.1(3) . . . . ?
N25 C22 C23 C24 -178.84(19) . . . . ?
C21 C22 C23 C24 1.2(3) . . . . ?
C22 C23 C24 C19 -0.3(3) . . . . ?
C20 C19 C24 C23 -0.7(3) . . . . ?
C18 C19 C24 C23 177.61(18) . . . . ?
C23 C22 N25 C26 -178.4(3) . . . . ?
C21 C22 N25 C26 1.6(4) . . . . ?
C23 C22 N25 C27 -7.9(3) . . . . ?
C21 C22 N25 C27 172.0(2) . . . . ?
C1 C16 C28 C29 -166(3) . . . . ?
C15 C16 C28 C29 13(4) . . . . ?
C16 C28 C29 C30 48(7) . . . . ?
C28 C29 C30 C31 129(4) . . . . ?
C28 C29 C30 C35 -51(4) . . . . ?
C35 C30 C31 C32 1.6(3) . . . . ?
C29 C30 C31 C32 -177.64(19) . . . . ?
C30 C31 C32 C33 -0.4(3) . . . . ?
C31 C32 C33 N36 178.21(19) . . . . ?
C31 C32 C33 C34 -1.2(3) . . . . ?
N36 C33 C34 C35 -177.83(18) . . . . ?
C32 C33 C34 C35 1.6(3) . . . . ?
C33 C34 C35 C30 -0.4(3) . . . . ?
C31 C30 C35 C34 -1.2(3) . . . . ?
C29 C30 C35 C34 178.04(18) . . . . ?
C32 C33 N36 C37 -5.8(3) . . . . ?
C34 C33 N36 C37 173.6(2) . . . . ?
C32 C33 N36 C38 173.2(2) . . . . ?
C34 C33 N36 C38 -7.4(3) . . . . ?
C12 C11 C39 C48 -178.40(17) . . . . ?
C10 C11 C39 C48 3.0(3) . . . . ?
C12 C11 C39 C40 2.3(3) . . . . ?
C10 C11 C39 C40 -176.35(17) . . . . ?
C11 C39 C40 C41 167(3) . . . . ?
C48 C39 C40 C41 -13(3) . . . . ?
C39 C40 C41 C42 112(4) . . . . ?
C40 C41 C42 C43 104(3) . . . . ?
C40 C41 C42 C47 -72(3) . . . . ?
C47 C42 C43 C44 0.6(3) . . . . ?
C41 C42 C43 C44 -175.65(18) . . . . ?
C42 C43 C44 C45 -0.6(3) . . . . ?
C43 C44 C45 C46 1.0(4) . . . . ?
C44 C45 C46 C47 -1.4(5) . . . . ?
C45 C46 C47 C42 1.4(5) . . . . ?
C43 C42 C47 C46 -1.0(4) . . . . ?
C41 C42 C47 C46 175.3(2) . . . . ?
C11 C39 C48 C49 -141(10) . . . . ?
C40 C39 C48 C49 38(10) . . . . ?
C39 C48 C49 C50 56(15) . . . . ?
C48 C49 C50 C55 -81(9) . . . . ?
C48 C49 C50 C51 97(9) . . . . ?
C55 C50 C51 C52 -0.1(3) . . . . ?
C49 C50 C51 C52 -178.61(19) . . . . ?
C50 C51 C52 C53 0.5(3) . . . . ?
C51 C52 C53 C54 -0.3(4) . . . . ?
C52 C53 C54 C55 -0.3(4) . . . . ?
C53 C54 C55 C50 0.7(3) . . . . ?
C51 C50 C55 C54 -0.4(3) . . . . ?
C49 C50 C55 C54 178.0(2) . . . . ?
C5 C6 C56 C65 4.8(3) . . . . ?
C7 C6 C56 C65 -177.62(17) . . . . ?
C5 C6 C56 C57 -174.53(17) . . . . ?
C7 C6 C56 C57 3.0(3) . . . . ?
C6 C56 C57 C58 32(3) . . . . ?
C65 C56 C57 C58 -147(2) . . . . ?
C56 C57 C58 C59 18(6) . . . . ?
C57 C58 C59 C64 -137(4) . . . . ?
C57 C58 C59 C60 44(4) . . . . ?
C64 C59 C60 C61 3.2(3) . . . . ?
C58 C59 C60 C61 -177.73(17) . . . . ?
C59 C60 C61 C62 -0.3(3) . . . . ?
C60 C61 C62 C63 -2.8(4) . . . . ?
C61 C62 C63 C64 3.1(4) . . . . ?
C62 C63 C64 C59 -0.2(4) . . . . ?
C60 C59 C64 C63 -2.9(4) . . . . ?
C58 C59 C64 C63 178.0(2) . . . . ?
C6 C56 C65 C66 130(4) . . . . ?
C57 C56 C65 C66 -50(5) . . . . ?
C56 C65 C66 C67 -84(7) . . . . ?
C65 C66 C67 C72 160(6) . . . . ?
C65 C66 C67 C68 -20(6) . . . . ?
C72 C67 C68 C69 0.6(3) . . . . ?
C66 C67 C68 C69 -179.3(2) . . . . ?
C67 C68 C69 C70 -0.5(3) . . . . ?
C68 C69 C70 C71 -0.2(4) . . . . ?
C69 C70 C71 C72 0.8(4) . . . . ?
C70 C71 C72 C67 -0.7(4) . . . . ?
C68 C67 C72 C71 0.0(4) . . . . ?
C66 C67 C72 C71 179.9(2) . . . . ?

loop_
_cod_related_entry_id
_cod_related_entry_database
_cod_related_entry_code
1 ChemSpider 30653088
